data_9003821
loop_
_publ_author_name
'Bosi, F.'
'Agrosi, G.'
'Lucchesi, S.'
'Melchiorre, G.'
'Scandale, E.'

_publ_section_title
;
 Mn-tourmaline from island of Elba (Italy): Crystal chemistry.
 Sample: sl2x
;
_journal_name_full 'American Mineralogist'
_journal_page_first 1661
_journal_page_last 1668
_journal_paper_doi 10.2138/am.2005.1852
_journal_volume 90
_journal_year 2005
_chemical_compound_source 'Elba, Italy'
_chemical_formula_sum
;Al7.305 B3 Ca0.022 F0.429 H3.382 K0.003 Li0.573 Mn1.161 Na0.737 O30.571
 Si5.922 Ti0.039
;
_chemical_name_mineral Mn-foitite
_space_group_IT_number 160
_symmetry_space_group_name_Hall 'R 3 -2"'
_symmetry_space_group_name_H-M 'R 3 m :H'
_cell_angle_alpha 90
_cell_angle_beta 90
_cell_angle_gamma 120
_cell_formula_units_Z 3
_cell_length_a 15.9303
_cell_length_b 15.9303
_cell_length_c 7.1341
_cell_volume 1567.898
_database_code_amcsd 0003945
_exptl_crystal_density_diffrn 3.127
_cod_original_sg_symbol_H-M 'R 3 m'
_cod_original_formula_sum
;Na.737 Ca.022 K.003 Al7.305 Mn1.161 Li.573 Ti.039 B3 Si5.922 F.429 O30.571
 H3.382
;
_cod_database_code 9003821

loop_
_space_group_symop_operation_xyz
x,y,z
2/3+x,1/3+y,1/3+z
1/3+x,2/3+y,2/3+z
x,x-y,z
2/3+x,1/3+x-y,1/3+z
1/3+x,2/3+x-y,2/3+z
-y,-x,z
2/3-y,1/3-x,1/3+z
1/3-y,2/3-x,2/3+z
-x+y,y,z
2/3-x+y,1/3+y,1/3+z
1/3-x+y,2/3+y,2/3+z
-y,x-y,z
2/3-y,1/3+x-y,1/3+z
1/3-y,2/3+x-y,2/3+z
-x+y,-x,z
2/3-x+y,1/3-x,1/3+z
1/3-x+y,2/3-x,2/3+z

loop_
_atom_site_label
_atom_site_fract_x
_atom_site_fract_y
_atom_site_fract_z
_atom_site_occupancy
_atom_site_U_iso_or_equiv
_atom_site_type_symbol
_atom_site_attached_hydrogens
NaX 0.00000 0.00000 0.22918 0.73700 0.02330 Na 0
CaX 0.00000 0.00000 0.22918 0.02200 0.02330 Ca 0
KX 0.00000 0.00000 0.22918 0.00300 0.02330 K 0
AlY 0.12357 0.06179 0.62546 0.43500 0.00950 Al 0
MnY 0.12357 0.06179 0.62546 0.36100 0.00950 Mn 0
LiY 0.12357 0.06179 0.62546 0.19100 0.00950 Li 0
TiY 0.12357 0.06179 0.62546 0.01300 0.00950 Ti 0
AlZ 0.29783 0.26115 0.61123 0.98700 0.00522 Al 0
MnZ 0.29783 0.26115 0.61123 0.01300 0.00522 Mn 0
B 0.10984 0.21968 0.45416 1.00000 0.00580 B 0
SiT 0.19187 0.18992 0.00000 0.98700 0.00411 Si 0
AlT 0.19187 0.18992 0.00000 0.01300 0.00411 Al 0
F1W 0.00000 0.00000 0.78032 0.42900 0.05600 F 0
O-H1W 0.00000 0.00000 0.78032 0.38200 0.05600 O 1
O1W 0.00000 0.00000 0.78032 0.18900 0.05600 O 0
O2 0.06116 0.12232 0.48259 1.00000 0.02040 O 0
O3V 0.26860 0.13430 0.50981 1.00000 0.01100 O 0
O4 0.09346 0.18692 0.07035 1.00000 0.00820 O 0
O5 0.18679 0.09340 0.09241 1.00000 0.00850 O 0
O6 0.19719 0.18703 0.77546 1.00000 0.00720 O 0
O7 0.28555 0.28593 0.07991 1.00000 0.00580 O 0
O8 0.20995 0.27081 0.44136 1.00000 0.00760 O 0
H3 0.26110 0.13060 0.38700 1.00000 0.09000 H 0

loop_
_cod_changelog_entry_id
_cod_changelog_entry_author
_cod_changelog_entry_date
_cod_changelog_entry_text
1
;cod-tools version 3.8.0
Id: cif_guess_AMCSD_atom_types 9581 2023-05-17 12:35:41Z saulius
;
2023-05-23T09:14:44+03:00
;Derived atom types and hydrogen counts
from atom names that follow the AMCSD naming convention
(Wat == water, O-H == hydroxyl).
;

loop_
_cod_related_entry_id
_cod_related_entry_database
_cod_related_entry_code
1 AMCSD 0003945
